data_4325443
loop_
_publ_author_name
'Eunji Lee'
'Shim Sung Lee'

_publ_section_title
;
 Rational Approach to Endo/Exocoordinated Heteronuclear Macrocyclic
 network: Supramolecular Hg(ll), Cu(ll), and Hg(ll)/Cu(ll) Complexes of a
 NS4 Macrocycle
;
_journal_name_full 'Inorganic Chemistry'
_journal_page_first 5803
_journal_page_last 5807
_journal_paper_doi 10.1021/ic200684x
_journal_volume 50
_journal_year 2011
_chemical_formula_moiety
;
C19 H23 Hg2 I4 n S4, 0.5(C H2 Cl2), 0.5(H2 O)
;
_chemical_formula_sum 'C19.5 H25 Cl Hg2 I4 O0.5 S4 n'
_chemical_formula_weight 1353.88
_chemical_name_systematic
; 
 ? 
;
_space_group_IT_number 14
_symmetry_cell_setting monoclinic
_symmetry_space_group_name_Hall '-P 2yn'
_symmetry_space_group_name_H-M 'P 1 21/n 1'
_atom_sites_solution_hydrogens geom
_atom_sites_solution_primary direct
_atom_sites_solution_secondary difmap
_audit_creation_method SHELXL-97
_cell_angle_alpha 90.00
_cell_angle_beta 104.056(11)
_cell_angle_gamma 90.00
_cell_formula_units_Z 4
_cell_length_a 13.689(3)
_cell_length_b 16.969(4)
_cell_length_c 14.974(4)
_cell_measurement_reflns_used 6594
_cell_measurement_temperature 173(2)
_cell_measurement_theta_max 26.00
_cell_measurement_theta_min 1.85
_cell_volume 3374.1(14)
_computing_cell_refinement 'Bruker SAINT'
_computing_data_collection 'Bruker APEX2'
_computing_data_reduction 'Bruker SAINT'
_computing_molecular_graphics 'Bruker SHELXTL'
_computing_publication_material 'Bruker SHELXTL'
_computing_structure_refinement 'SHELXL-97 (Sheldrick, 2008)'
_computing_structure_solution 'SHELXS-97 (Sheldrick, 2008)'
_diffrn_ambient_temperature 173(2)
_diffrn_measured_fraction_theta_full 0.996
_diffrn_measured_fraction_theta_max 0.996
_diffrn_measurement_device_type 'Bruker APEX-II CCD'
_diffrn_measurement_method '\f and \w scans'
_diffrn_radiation_monochromator graphite
_diffrn_radiation_source 'fine-focus sealed tube'
_diffrn_radiation_type MoK\a
_diffrn_radiation_wavelength 0.71073
_diffrn_reflns_av_R_equivalents 0.0585
_diffrn_reflns_av_sigmaI/netI 0.0512
_diffrn_reflns_limit_h_max 16
_diffrn_reflns_limit_h_min -16
_diffrn_reflns_limit_k_max 16
_diffrn_reflns_limit_k_min -20
_diffrn_reflns_limit_l_max 17
_diffrn_reflns_limit_l_min -18
_diffrn_reflns_number 26232
_diffrn_reflns_theta_full 26.00
_diffrn_reflns_theta_max 26.00
_diffrn_reflns_theta_min 1.85
_exptl_absorpt_coefficient_mu 13.087
_exptl_absorpt_correction_T_max 0.3073
_exptl_absorpt_correction_T_min 0.0386
_exptl_absorpt_correction_type multi-scan
_exptl_absorpt_process_details SADABS
_exptl_crystal_colour colourless
_exptl_crystal_density_diffrn 2.665
_exptl_crystal_description niddle
_exptl_crystal_F_000 2424
_exptl_crystal_size_max 0.71
_exptl_crystal_size_mid 0.18
_exptl_crystal_size_min 0.12
_refine_diff_density_max 2.148
_refine_diff_density_min -3.253
_refine_diff_density_rms 0.317
_refine_ls_extinction_coef 0.00091(8)
_refine_ls_extinction_expression Fc^*^=kFc[1+0.001xFc^2^\l^3^/sin(2\q)]^-1/4^
_refine_ls_extinction_method SHELXL
_refine_ls_goodness_of_fit_ref 1.052
_refine_ls_hydrogen_treatment constr
_refine_ls_matrix_type full
_refine_ls_number_parameters 309
_refine_ls_number_reflns 6594
_refine_ls_number_restraints 28
_refine_ls_restrained_S_all 1.057
_refine_ls_R_factor_all 0.0579
_refine_ls_R_factor_gt 0.0492
_refine_ls_shift/su_max 0.001
_refine_ls_shift/su_mean 0.000
_refine_ls_structure_factor_coef Fsqd
_refine_ls_weighting_details 'calc w=1/[\s^2^(Fo^2^)+(0.0853P)^2^+25.6502P] where P=(Fo^2^+2Fc^2^)/3'
_refine_ls_weighting_scheme calc
_refine_ls_wR_factor_gt 0.1398
_refine_ls_wR_factor_ref 0.1483
_reflns_number_gt 5632
_reflns_number_total 6594
_reflns_threshold_expression >2sigma(I)
_cod_data_source_file ic200684x_si_002_2.cif
_cod_data_source_block complex1
_cod_original_cell_volume 3374.4(13)
_cod_original_formula_sum 'C19.50 H25 Cl Hg2 I4 n O0.50 S4'
_cod_database_code 4325443

loop_
_symmetry_equiv_pos_as_xyz
'x, y, z'
'-x+1/2, y+1/2, -z+1/2'
'-x, -y, -z'
'x-1/2, -y-1/2, z-1/2'

loop_
_atom_site_label
_atom_site_type_symbol
_atom_site_fract_x
_atom_site_fract_y
_atom_site_fract_z
_atom_site_U_iso_or_equiv
_atom_site_adp_type
_atom_site_occupancy
_atom_site_symmetry_multiplicity
_atom_site_calc_flag
_atom_site_refinement_flags
_atom_site_disorder_assembly
_atom_site_disorder_group
Hg1 Hg 0.45188(3) 0.17096(2) 0.56332(3) 0.03504(16) Uani 1 1 d . . .
Hg2 Hg 1.08218(3) 0.18466(2) 0.34648(3) 0.03524(16) Uani 1 1 d . . .
I1 I 0.29847(5) 0.10092(4) 0.61127(5) 0.03477(19) Uani 1 1 d . . .
I2 I 0.48636(7) 0.32398(4) 0.54331(6) 0.0450(2) Uani 1 1 d . . .
I3 I 1.22461(5) 0.10413(4) 0.29431(5) 0.0365(2) Uani 1 1 d . . .
I4 I 1.03446(7) 0.33454(4) 0.36248(6) 0.0525(2) Uani 1 1 d . . .
S1 S 0.62739(16) 0.10082(13) 0.65398(16) 0.0259(5) Uani 1 1 d . . .
S2 S 0.50796(16) 0.10573(13) 0.41816(16) 0.0242(5) Uani 1 1 d . . .
S3 S 0.90917(16) 0.10801(13) 0.25380(16) 0.0256(5) Uani 1 1 d . . .
S4 S 1.02583(16) 0.11601(13) 0.49193(15) 0.0247(5) Uani 1 1 d . . .
N1 n 0.8700(7) 0.1889(5) 0.6319(6) 0.0342(19) Uani 1 1 d . . .
C1 C 0.9712(7) 0.1698(5) 0.6471(7) 0.027(2) Uani 1 1 d . . .
C2 C 1.0208(7) 0.1257(6) 0.7205(7) 0.034(2) Uani 1 1 d . . .
H2A H 1.0892 0.1116 0.7266 0.041 Uiso 1 1 calc R . .
C3 C 0.9711(8) 0.1018(7) 0.7861(7) 0.039(3) Uani 1 1 d . . .
H3A H 1.0057 0.0738 0.8393 0.047 Uiso 1 1 calc R . .
C4 C 0.8691(8) 0.1196(7) 0.7721(7) 0.037(2) Uani 1 1 d . . .
H4A H 0.8328 0.1009 0.8144 0.044 Uiso 1 1 calc R . .
C5 C 0.8209(6) 0.1637(5) 0.6981(7) 0.0256(19) Uani 1 1 d . . .
C6 C 0.7111(7) 0.1861(6) 0.6824(8) 0.032(2) Uani 1 1 d . . .
H6A H 0.6939 0.2248 0.6316 0.039 Uiso 1 1 calc R . .
H6B H 0.7001 0.2116 0.7386 0.039 Uiso 1 1 calc R . .
C7 C 0.6678(6) 0.0604(5) 0.5567(6) 0.0228(18) Uani 1 1 d . . .
H7A H 0.7417 0.0529 0.5751 0.027 Uiso 1 1 calc R . .
H7B H 0.6368 0.0077 0.5425 0.027 Uiso 1 1 calc R . .
C8 C 0.6426(6) 0.1090(5) 0.4710(6) 0.0216(17) Uani 1 1 d . . .
H8A H 0.6801 0.0889 0.4269 0.026 Uiso 1 1 calc R . .
H8B H 0.6635 0.1642 0.4861 0.026 Uiso 1 1 calc R . .
C9 C 0.5031(7) 0.1813(6) 0.3324(8) 0.033(2) Uani 1 1 d . . .
H9A H 0.4321 0.1924 0.3010 0.039 Uiso 1 1 calc R . .
H9B H 0.5334 0.2305 0.3626 0.039 Uiso 1 1 calc R . .
C10 C 0.5597(7) 0.1554(6) 0.2623(7) 0.029(2) Uani 1 1 d . . .
C11 C 0.5177(8) 0.1028(7) 0.1936(7) 0.042(3) Uani 1 1 d . . .
H11A H 0.4511 0.0841 0.1881 0.050 Uiso 1 1 calc R . .
C12 C 0.5718(9) 0.0774(9) 0.1331(8) 0.054(3) Uani 1 1 d . . .
H12A H 0.5435 0.0405 0.0863 0.065 Uiso 1 1 calc R . .
C13 C 0.6682(8) 0.1063(8) 0.1411(7) 0.048(3) Uani 1 1 d . . .
H13A H 0.7053 0.0908 0.0980 0.057 Uiso 1 1 calc R . .
C14 C 0.7105(7) 0.1576(6) 0.2114(7) 0.030(2) Uani 1 1 d . . .
C15 C 0.6558(6) 0.1810(5) 0.2723(6) 0.0188(17) Uani 1 1 d . . .
H15A H 0.6852 0.2154 0.3216 0.023 Uiso 1 1 calc R . .
C16 C 0.8170(7) 0.1875(6) 0.2275(8) 0.034(2) Uani 1 1 d . . .
H16A H 0.8300 0.2255 0.2792 0.041 Uiso 1 1 calc R . .
H16B H 0.8249 0.2158 0.1719 0.041 Uiso 1 1 calc R . .
C17 C 0.8750(7) 0.0611(6) 0.3500(6) 0.028(2) Uani 1 1 d . . .
H17A H 0.8027 0.0472 0.3311 0.034 Uiso 1 1 calc R . .
H17B H 0.9133 0.0112 0.3633 0.034 Uiso 1 1 calc R . .
C18 C 0.8923(6) 0.1075(6) 0.4372(6) 0.028(2) Uani 1 1 d . . .
H18A H 0.8577 0.0814 0.4800 0.033 Uiso 1 1 calc R . .
H18B H 0.8631 0.1608 0.4236 0.033 Uiso 1 1 calc R . .
C19 C 1.0230(8) 0.1944(6) 0.5723(7) 0.030(2) Uani 1 1 d . . .
H19A H 1.0928 0.2110 0.6013 0.036 Uiso 1 1 calc R . .
H19C H 0.9871 0.2402 0.5386 0.036 Uiso 1 1 calc R . .
C20 C 0.746(2) 0.3978(11) 0.5349(14) 0.069(8) Uani 0.50 1 d PDU A 1
H20A H 0.7854 0.3631 0.5837 0.082 Uiso 0.50 1 calc PR A 1
H20B H 0.6749 0.3944 0.5378 0.082 Uiso 0.50 1 calc PR A 1
Cl1 Cl 0.7870(6) 0.4956(5) 0.5618(6) 0.078(2) Uani 0.50 1 d PDU A 1
Cl2 Cl 0.7552(8) 0.3599(8) 0.4294(7) 0.108(3) Uani 0.50 1 d PDU A 1
O1W O 0.6789(13) 0.4905(9) 0.5022(11) 0.050(4) Uani 0.50 1 d PU B 2
H1WA H 0.7384 0.4762 0.5458 0.075 Uiso 0.50 1 d PR B 2
H1WB H 0.6435 0.5239 0.5307 0.075 Uiso 0.50 1 d PR B 2

loop_
_atom_site_aniso_label
_atom_site_aniso_U_11
_atom_site_aniso_U_22
_atom_site_aniso_U_33
_atom_site_aniso_U_23
_atom_site_aniso_U_13
_atom_site_aniso_U_12
Hg1 0.0330(2) 0.0356(2) 0.0453(3) -0.00682(17) 0.02646(19) -0.00531(14)
Hg2 0.0342(2) 0.0371(2) 0.0423(3) 0.00667(17) 0.02456(18) 0.00130(14)
I1 0.0326(3) 0.0362(4) 0.0437(4) -0.0126(3) 0.0252(3) -0.0108(2)
I2 0.0739(5) 0.0338(4) 0.0369(5) -0.0046(3) 0.0318(4) -0.0079(3)
I3 0.0320(3) 0.0452(4) 0.0370(4) 0.0130(3) 0.0173(3) 0.0119(3)
I4 0.0881(6) 0.0345(4) 0.0467(5) 0.0071(3) 0.0390(4) 0.0064(4)
S1 0.0302(10) 0.0318(11) 0.0206(12) -0.0035(9) 0.0157(9) -0.0042(8)
S2 0.0264(10) 0.0297(11) 0.0190(12) -0.0011(9) 0.0106(8) -0.0029(8)
S3 0.0301(10) 0.0330(12) 0.0176(12) 0.0050(9) 0.0133(8) 0.0045(9)
S4 0.0270(10) 0.0322(11) 0.0177(12) 0.0037(9) 0.0105(8) 0.0010(8)
N1 0.045(5) 0.035(4) 0.025(5) -0.007(4) 0.013(4) -0.008(4)
C1 0.030(4) 0.031(5) 0.022(5) -0.006(4) 0.012(4) -0.007(3)
C2 0.036(5) 0.044(6) 0.022(6) -0.003(5) 0.007(4) 0.000(4)
C3 0.051(6) 0.051(6) 0.008(5) 0.010(4) -0.006(4) 0.004(5)
C4 0.043(5) 0.049(6) 0.023(6) -0.007(5) 0.019(4) -0.013(5)
C5 0.025(4) 0.033(5) 0.021(5) -0.007(4) 0.010(3) -0.005(3)
C6 0.035(5) 0.031(5) 0.035(6) -0.011(4) 0.016(4) -0.007(4)
C7 0.027(4) 0.021(4) 0.024(5) -0.006(4) 0.014(3) -0.003(3)
C8 0.027(4) 0.025(4) 0.016(5) -0.001(3) 0.011(3) 0.000(3)
C9 0.029(5) 0.037(5) 0.036(6) 0.008(4) 0.013(4) 0.006(4)
C10 0.027(4) 0.042(5) 0.017(5) 0.003(4) 0.002(3) 0.011(4)
C11 0.034(5) 0.066(8) 0.025(6) -0.001(5) 0.005(4) -0.006(5)
C12 0.054(7) 0.080(9) 0.030(7) -0.033(7) 0.011(5) -0.013(6)
C13 0.046(6) 0.083(9) 0.019(6) -0.007(6) 0.016(5) 0.012(6)
C14 0.030(4) 0.039(5) 0.024(6) 0.011(4) 0.010(4) 0.014(4)
C15 0.026(4) 0.028(4) 0.004(4) 0.003(3) 0.005(3) 0.002(3)
C16 0.037(5) 0.038(5) 0.036(6) 0.013(5) 0.024(4) 0.011(4)
C17 0.029(4) 0.031(5) 0.025(5) 0.014(4) 0.009(4) 0.003(4)
C18 0.024(4) 0.045(5) 0.018(5) -0.001(4) 0.011(3) -0.003(4)
C19 0.043(5) 0.031(5) 0.021(5) -0.002(4) 0.017(4) -0.004(4)
C20 0.075(11) 0.077(12) 0.059(11) 0.001(8) 0.028(9) -0.011(8)
Cl1 0.078(4) 0.098(5) 0.061(5) 0.029(4) 0.025(3) 0.006(4)
Cl2 0.121(6) 0.132(7) 0.070(5) -0.007(5) 0.023(5) 0.046(6)
O1W 0.073(8) 0.045(7) 0.038(7) 0.011(6) 0.026(6) -0.025(6)

loop_
_atom_type_symbol
_atom_type_description
_atom_type_scat_dispersion_real
_atom_type_scat_dispersion_imag
_atom_type_scat_source
C C 0.0033 0.0016 'International Tables Vol C Tables 4.2.6.8 and 6.1.1.4'
H H 0.0000 0.0000 'International Tables Vol C Tables 4.2.6.8 and 6.1.1.4'
N N 0.0061 0.0033 'International Tables Vol C Tables 4.2.6.8 and 6.1.1.4'
S S 0.1246 0.1234 'International Tables Vol C Tables 4.2.6.8 and 6.1.1.4'
I I -0.4742 1.8119 'International Tables Vol C Tables 4.2.6.8 and 6.1.1.4'
Hg Hg -2.3894 9.2266 'International Tables Vol C Tables 4.2.6.8 and 6.1.1.4'
Cl Cl 0.1484 0.1585 'International Tables Vol C Tables 4.2.6.8 and 6.1.1.4'
O O 0.0106 0.0060 'International Tables Vol C Tables 4.2.6.8 and 6.1.1.4'

loop_
_geom_angle_atom_site_label_1
_geom_angle_atom_site_label_2
_geom_angle_atom_site_label_3
_geom_angle
I1 Hg1 I2 129.64(3)
I1 Hg1 S2 115.47(5)
I2 Hg1 S2 102.42(5)
I1 Hg1 S1 109.17(5)
I2 Hg1 S1 108.77(5)
S2 Hg1 S1 80.46(7)
I3 Hg2 I4 137.44(3)
I3 Hg2 S4 112.61(5)
I4 Hg2 S4 102.29(5)
I3 Hg2 S3 102.22(5)
I4 Hg2 S3 107.28(5)
S4 Hg2 S3 80.02(7)
C7 S1 C6 101.0(4)
C7 S1 Hg1 99.7(3)
C6 S1 Hg1 101.3(3)
C9 S2 C8 98.4(4)
C9 S2 Hg1 108.2(3)
C8 S2 Hg1 95.3(3)
C17 S3 C16 101.5(4)
C17 S3 Hg2 99.4(3)
C16 S3 Hg2 103.0(4)
C19 S4 C18 100.2(5)
C19 S4 Hg2 105.9(3)
C18 S4 Hg2 97.0(3)
C1 n1 C5 116.5(8)
C2 C1 n1 122.8(9)
C2 C1 C19 120.9(9)
N1 C1 C19 116.1(9)
C1 C2 C3 119.9(9)
C2 C3 C4 118.5(9)
C5 C4 C3 120.6(9)
C4 C5 n1 121.6(8)
C4 C5 C6 122.0(9)
N1 C5 C6 116.4(9)
C5 C6 S1 112.3(7)
C8 C7 S1 115.4(6)
C7 C8 S2 110.8(6)
C10 C9 S2 110.5(7)
C15 C10 C11 120.5(9)
C15 C10 C9 118.4(9)
C11 C10 C9 121.0(9)
C12 C11 C10 120.2(10)
C11 C12 C13 119.2(11)
C14 C13 C12 120.2(10)
C15 C14 C13 119.6(9)
C15 C14 C16 117.3(9)
C13 C14 C16 123.0(9)
C10 C15 C14 120.3(9)
C14 C16 S3 112.2(7)
C18 C17 S3 116.6(7)
C17 C18 S4 111.4(6)
C1 C19 S4 112.3(6)
Cl2 C20 Cl1 117.8(12)

loop_
_geom_bond_atom_site_label_1
_geom_bond_atom_site_label_2
_geom_bond_distance
Hg1 I1 2.6591(8)
Hg1 I2 2.6690(10)
Hg1 S2 2.711(2)
Hg1 S1 2.729(2)
Hg2 I3 2.6493(8)
Hg2 I4 2.6512(10)
Hg2 S4 2.741(2)
Hg2 S3 2.762(2)
S1 C7 1.814(9)
S1 C6 1.830(9)
S2 C9 1.805(10)
S2 C8 1.821(8)
S3 C17 1.804(9)
S3 C16 1.824(10)
S4 C19 1.801(10)
S4 C18 1.818(9)
N1 C1 1.387(13)
N1 C5 1.393(12)
C1 C2 1.366(14)
C1 C19 1.522(13)
C2 C3 1.384(15)
C3 C4 1.394(15)
C4 C5 1.367(15)
C5 C6 1.512(13)
C7 C8 1.494(12)
C9 C10 1.514(14)
C10 C15 1.359(13)
C10 C11 1.378(15)
C11 C12 1.370(16)
C12 C13 1.387(17)
C13 C14 1.379(16)
C14 C15 1.372(12)
C14 C16 1.506(14)
C17 C18 1.493(14)
C20 Cl2 1.738(13)
C20 Cl1 1.766(13)
